data_7054622
loop_
_publ_author_name
'Kwon, Sunmi'
'Kang, Philjae'
'Choi, Moon-Gun'
'Choi, Soo Hyuk'

_publ_section_title
;
 cis-2-Aminocyclohex-4-enecarboxylic acid as a new building block of
 helical foldamers
;
_journal_issue 5
_journal_name_full 'New J. Chem.'
_journal_page_first 3221
_journal_paper_doi 10.1039/C4NJ02056A
_journal_volume 39
_journal_year 2015
_chemical_absolute_configuration syn
_chemical_formula_moiety 'C29 H45 N5 O8, H2 O'
_chemical_formula_sum 'C29 H47 N5 O9'
_chemical_formula_weight 609.71
_space_group_crystal_system monoclinic
_space_group_IT_number 4
_space_group_name_Hall 'P 2yb'
_space_group_name_H-M_alt 'P 1 21 1'
_symmetry_space_group_name_Hall 'P 2yb'
_symmetry_space_group_name_H-M 'P 1 21 1'
_atom_sites_solution_hydrogens mixed
_atom_sites_solution_primary direct
_audit_creation_date 2014-12-19
_audit_creation_method
;
Olex2 1.2
(compiled 2014.11.28 svn.r3106 for OlexSys, GUI svn.r4959)
;
_audit_update_record
;
2014-12-23 deposited with the CCDC.
2015-01-08 downloaded from the CCDC.
;
_cell_angle_alpha 90
_cell_angle_beta 91.5670(15)
_cell_angle_gamma 90
_cell_formula_units_Z 2
_cell_length_a 9.4408(3)
_cell_length_b 11.5247(3)
_cell_length_c 15.0540(4)
_cell_measurement_reflns_used 7030
_cell_measurement_temperature 301.4
_cell_measurement_theta_max 62.82
_cell_measurement_theta_min 2.94
_cell_volume 1637.30(8)
_computing_data_collection 'APEX2 Ver. 2014.9-0 (Bruker-AXS, 2014)'
_computing_data_reduction 'SAINT v8.34A (Bruker, 2013)'
_computing_molecular_graphics 'Olex2 (Dolomanov et al., 2009)'
_computing_publication_material 'Olex2 (Dolomanov et al., 2009)'
_computing_structure_refinement 'XL (Sheldrick, 2008)'
_computing_structure_solution 'XS (Sheldrick, 2008)'
_diffrn_ambient_temperature 301.4
_diffrn_measured_fraction_theta_full 0.998
_diffrn_measured_fraction_theta_max 0.995
_diffrn_measurement_device_type 'Bruker APEX-II CCD'
_diffrn_measurement_method '\f and \w scans'
_diffrn_radiation_type CuK\a
_diffrn_radiation_wavelength 1.54178
_diffrn_reflns_av_R_equivalents 0.0775
_diffrn_reflns_av_unetI/netI 0.0525
_diffrn_reflns_Laue_measured_fraction_full 0.998
_diffrn_reflns_Laue_measured_fraction_max 0.995
_diffrn_reflns_limit_h_max 9
_diffrn_reflns_limit_h_min -11
_diffrn_reflns_limit_k_max 14
_diffrn_reflns_limit_k_min -14
_diffrn_reflns_limit_l_max 18
_diffrn_reflns_limit_l_min -18
_diffrn_reflns_number 33557
_diffrn_reflns_point_group_measured_fraction_full 0.996
_diffrn_reflns_point_group_measured_fraction_max 0.990
_diffrn_reflns_theta_full 67.679
_diffrn_reflns_theta_max 72.556
_diffrn_reflns_theta_min 2.936
_diffrn_standards_number 0
_exptl_absorpt_coefficient_mu 0.762
_exptl_absorpt_correction_T_max 0.7536
_exptl_absorpt_correction_T_min 0.5621
_exptl_absorpt_correction_type multi-scan
_exptl_absorpt_process_details
;
SADABS-2012/1 (Bruker,2012) was used for absorption correction.
wR2(int) was 0.1154 before and 0.0702 after correction.
The Ratio of minimum to maximum transmission is 0.7459.
The \l/2 correction factor is 0.0015.
;
_exptl_crystal_colour 'clear light colourless'
_exptl_crystal_colour_lustre clear
_exptl_crystal_colour_modifier light
_exptl_crystal_colour_primary colourless
_exptl_crystal_density_diffrn 1.237
_exptl_crystal_description plate
_exptl_crystal_F_000 656
_exptl_crystal_size_max 0.3
_exptl_crystal_size_mid 0.1
_exptl_crystal_size_min 0.03
_refine_diff_density_max 0.176
_refine_diff_density_min -0.273
_refine_diff_density_rms 0.039
_refine_ls_abs_structure_details
;
 Flack x determined using 1814 quotients [(I+)-(I-)]/[(I+)+(I-)]
 (Parsons, Flack and Wagner, Acta Cryst. B69 (2013) 249-259).
;
_refine_ls_abs_structure_Flack 0.04(15)
_refine_ls_extinction_coef 0.0067(9)
_refine_ls_extinction_expression Fc^*^=kFc[1+0.001xFc^2^\l^3^/sin(2\q)]^-1/4^
_refine_ls_extinction_method SHELXL
_refine_ls_goodness_of_fit_ref 1.028
_refine_ls_hydrogen_treatment constr
_refine_ls_matrix_type full
_refine_ls_number_parameters 399
_refine_ls_number_reflns 6447
_refine_ls_number_restraints 1
_refine_ls_restrained_S_all 1.027
_refine_ls_R_factor_all 0.0726
_refine_ls_R_factor_gt 0.0475
_refine_ls_shift/su_max 0.000
_refine_ls_shift/su_mean 0.000
_refine_ls_structure_factor_coef Fsqd
_refine_ls_weighting_details 'w=1/[\s^2^(Fo^2^)+(0.0725P)^2^+0.0804P] where P=(Fo^2^+2Fc^2^)/3'
_refine_ls_weighting_scheme calc
_refine_ls_wR_factor_gt 0.1181
_refine_ls_wR_factor_ref 0.1331
_reflns_Friedel_coverage 0.891
_reflns_Friedel_fraction_full 0.994
_reflns_Friedel_fraction_max 0.985
_reflns_number_gt 4723
_reflns_number_total 6447
_reflns_threshold_expression 'I > 2\s(I)'
_cod_data_source_file c4nj02056a2.cif
_cod_data_source_block 5mer_Ala-ACHE-W_moon196
_cod_depositor_comments 'Adding full bibliography for 7054621--7054624.cif.'
_cod_database_code 7054622
_shelxl_version_number 2014/6
_shelx_space_group_comment
;
The symmetry employed for this shelxl refinement is uniquely defined
by the following loop, which should always be used as a source of
symmetry information in preference to the above space-group names.
They are only intended as comments.
;
_olex2_refinement_description
;
1. Fixed Uiso
 At 1.2 times of:
  All C(H) groups, All C(H,H) groups, All N(H) groups
 At 1.5 times of:
  All C(H,H,H) groups, All O(H,H) groups
2.a Free rotating group:
 O43(H43A,H43B)
2.b Ternary CH refined with riding coordinates:
 C4(H4), C7(H7), C12(H12), C15(H15), C18(H18), C23(H23), C26(H26)
2.c Secondary CH2 refined with riding coordinates:
 C8(H8A,H8B), C11(H11A,H11B), C19(H19A,H19B), C22(H22A,H22B)
2.d Aromatic/amide H refined with riding coordinates:
 N5(H5), N13(H13), N16(H16), N24(H24), N27(H27), C9(H9), C10(H10), C20(H20),
 C21(H21)
2.e Idealised Me refined as rotating group:
 C1(H1A,H1B,H1C), C31(H31A,H31B,H31C), C32(H32A,H32B,H32C), C33(H33A,H33B,
 H33C), C35(H35A,H35B,H35C), C38(H38A,H38B,H38C), C41(H41A,H41B,H41C)
;
_olex2_submission_special_instructions 'No special instructions were received'

loop_
_space_group_symop_operation_xyz
'x, y, z'
'-x, y+1/2, -z'

loop_
_atom_site_label
_atom_site_type_symbol
_atom_site_fract_x
_atom_site_fract_y
_atom_site_fract_z
_atom_site_U_iso_or_equiv
_atom_site_adp_type
_atom_site_occupancy
_atom_site_site_symmetry_order
_atom_site_calc_flag
_atom_site_refinement_flags_posn
O2 O 0.4748(3) 0.7700(3) 0.0641(3) 0.0825(10) Uani 1 1 d .
O29 O 1.5810(3) 1.1413(3) 0.3267(2) 0.0675(8) Uani 1 1 d .
O34 O 0.6954(4) 0.8204(3) 0.1048(2) 0.0855(10) Uani 1 1 d .
O36 O 0.8010(3) 0.5326(5) 0.0613(2) 0.1009(14) Uani 1 1 d .
O37 O 1.1467(3) 0.7959(3) 0.29585(19) 0.0619(7) Uani 1 1 d .
O39 O 0.8267(3) 0.9310(2) 0.38141(19) 0.0553(7) Uani 1 1 d .
O40 O 1.3504(3) 1.0218(3) 0.5468(2) 0.0658(8) Uani 1 1 d .
O42 O 1.3479(3) 1.0874(3) 0.3286(2) 0.0687(8) Uani 1 1 d .
O43 O 0.8159(4) 0.6830(3) 0.3640(2) 0.0727(9) Uani 1 1 d .
H43A H 0.7648 0.6410 0.3967 0.109 Uiso 1 1 d G
H43B H 0.7997 0.7542 0.3745 0.109 Uiso 1 1 d G
N5 N 0.7359(4) 0.6106(3) 0.1902(3) 0.0615(9) Uani 1 1 d .
H5 H 0.7591 0.6231 0.2450 0.074 Uiso 1 1 calc R
N13 N 1.0142(4) 0.7644(3) 0.1724(3) 0.0647(10) Uani 1 1 d .
H13 H 0.9450 0.7900 0.1397 0.078 Uiso 1 1 calc R
N16 N 1.0246(3) 1.0072(3) 0.3259(2) 0.0495(7) Uani 1 1 d .
H16 H 1.0955 1.0530 0.3349 0.059 Uiso 1 1 calc R
N24 N 1.1893(3) 0.8988(2) 0.4846(2) 0.0446(7) Uani 1 1 d .
H24 H 1.1772 0.8416 0.4486 0.053 Uiso 1 1 calc R
N27 N 1.5205(3) 0.9828(3) 0.3979(2) 0.0546(8) Uani 1 1 d .
H27 H 1.6094 0.9778 0.4112 0.065 Uiso 1 1 calc R
C1 C 0.4571(8) 0.8788(5) 0.0170(5) 0.107(2) Uani 1 1 d .
H1A H 0.3821 0.8714 -0.0270 0.161 Uiso 1 1 calc GR
H1B H 0.5437 0.8983 -0.0115 0.161 Uiso 1 1 calc GR
H1C H 0.4338 0.9389 0.0583 0.161 Uiso 1 1 calc GR
C3 C 0.5994(4) 0.7534(4) 0.1066(3) 0.0610(11) Uani 1 1 d .
C4 C 0.5954(4) 0.6426(4) 0.1587(3) 0.0654(11) Uani 1 1 d .
H4 H 0.5570 0.5806 0.1204 0.079 Uiso 1 1 calc R
C6 C 0.8311(4) 0.5624(4) 0.1374(3) 0.0634(11) Uani 1 1 d .
C7 C 0.9785(4) 0.5507(4) 0.1790(3) 0.0607(11) Uani 1 1 d .
H7 H 0.9703 0.5543 0.2437 0.073 Uiso 1 1 calc R
C8 C 1.0480(6) 0.4346(5) 0.1557(4) 0.0767(13) Uani 1 1 d .
H8A H 1.1103 0.4114 0.2048 0.092 Uiso 1 1 calc R
H8B H 0.9745 0.3761 0.1492 0.092 Uiso 1 1 calc R
C9 C 1.1312(5) 0.4368(6) 0.0727(4) 0.0787(14) Uani 1 1 d .
H9 H 1.1673 0.3668 0.0527 0.094 Uiso 1 1 calc R
C10 C 1.1566(5) 0.5281(5) 0.0270(3) 0.0774(14) Uani 1 1 d .
H10 H 1.2088 0.5207 -0.0242 0.093 Uiso 1 1 calc R
C11 C 1.1057(5) 0.6461(5) 0.0528(3) 0.0732(13) Uani 1 1 d .
H11A H 1.0212 0.6653 0.0177 0.088 Uiso 1 1 calc R
H11B H 1.1778 0.7031 0.0399 0.088 Uiso 1 1 calc R
C12 C 1.0727(4) 0.6519(4) 0.1502(3) 0.0601(11) Uani 1 1 d .
H12 H 1.1630 0.6444 0.1834 0.072 Uiso 1 1 calc R
C14 C 1.0596(4) 0.8303(4) 0.2391(3) 0.0512(9) Uani 1 1 d .
C15 C 1.0042(4) 0.9553(3) 0.2393(2) 0.0520(9) Uani 1 1 d .
H15 H 0.9027 0.9547 0.2237 0.062 Uiso 1 1 calc R
C17 C 0.9373(4) 0.9867(3) 0.3929(2) 0.0442(8) Uani 1 1 d .
C18 C 0.9852(4) 1.0330(3) 0.4828(2) 0.0440(8) Uani 1 1 d .
H18 H 1.0489 1.0987 0.4734 0.053 Uiso 1 1 calc R
C19 C 0.8614(4) 1.0754(4) 0.5379(3) 0.0589(10) Uani 1 1 d .
H19A H 0.8959 1.1346 0.5789 0.071 Uiso 1 1 calc R
H19B H 0.7913 1.1112 0.4984 0.071 Uiso 1 1 calc R
C20 C 0.7913(4) 0.9820(4) 0.5897(3) 0.0654(11) Uani 1 1 d .
H20 H 0.7070 0.9999 0.6171 0.078 Uiso 1 1 calc R
C21 C 0.8409(4) 0.8767(4) 0.5989(3) 0.0650(12) Uani 1 1 d .
H21 H 0.7896 0.8240 0.6320 0.078 Uiso 1 1 calc R
C22 C 0.9752(4) 0.8363(3) 0.5592(3) 0.0504(9) Uani 1 1 d .
H22A H 0.9533 0.7909 0.5064 0.061 Uiso 1 1 calc R
H22B H 1.0260 0.7868 0.6013 0.061 Uiso 1 1 calc R
C23 C 1.0686(3) 0.9385(3) 0.5349(2) 0.0424(7) Uani 1 1 d .
H23 H 1.1054 0.9733 0.5903 0.051 Uiso 1 1 calc R
C25 C 1.3183(4) 0.9471(3) 0.4918(3) 0.0455(8) Uani 1 1 d .
C26 C 1.4233(4) 0.8956(3) 0.4288(3) 0.0477(8) Uani 1 1 d .
H26 H 1.3709 0.8635 0.3774 0.057 Uiso 1 1 calc R
C28 C 1.4717(4) 1.0712(4) 0.3486(3) 0.0536(9) Uani 1 1 d .
C30 C 1.5742(5) 1.2115(4) 0.2455(3) 0.0638(11) Uani 1 1 d .
C31 C 1.5477(8) 1.1316(6) 0.1692(4) 0.103(2) Uani 1 1 d .
H31A H 1.6038 1.0627 0.1772 0.155 Uiso 1 1 calc GR
H31B H 1.5731 1.1694 0.1151 0.155 Uiso 1 1 calc GR
H31C H 1.4492 1.1110 0.1660 0.155 Uiso 1 1 calc GR
C32 C 1.4674(7) 1.3057(6) 0.2511(4) 0.0954(18) Uani 1 1 d .
H32A H 1.3739 1.2730 0.2470 0.143 Uiso 1 1 calc GR
H32B H 1.4795 1.3594 0.2032 0.143 Uiso 1 1 calc GR
H32C H 1.4797 1.3456 0.3068 0.143 Uiso 1 1 calc GR
C33 C 1.7225(7) 1.2609(6) 0.2435(5) 0.116(2) Uani 1 1 d .
H33A H 1.7340 1.3186 0.2891 0.173 Uiso 1 1 calc GR
H33B H 1.7375 1.2956 0.1866 0.173 Uiso 1 1 calc GR
H33C H 1.7902 1.1998 0.2536 0.173 Uiso 1 1 calc GR
C35 C 0.4989(6) 0.6581(7) 0.2390(4) 0.105(2) Uani 1 1 d .
H35A H 0.4966 0.5871 0.2723 0.157 Uiso 1 1 calc GR
H35B H 0.4048 0.6775 0.2183 0.157 Uiso 1 1 calc GR
H35C H 0.5354 0.7193 0.2763 0.157 Uiso 1 1 calc GR
C38 C 1.0817(6) 1.0264(5) 0.1704(3) 0.0754(13) Uani 1 1 d .
H38A H 1.0452 1.1042 0.1695 0.113 Uiso 1 1 calc GR
H38B H 1.0674 0.9919 0.1128 0.113 Uiso 1 1 calc GR
H38C H 1.1811 1.0280 0.1854 0.113 Uiso 1 1 calc GR
C41 C 1.5037(5) 0.7979(4) 0.4752(3) 0.0657(11) Uani 1 1 d .
H41A H 1.5687 0.7637 0.4348 0.099 Uiso 1 1 calc GR
H41B H 1.4380 0.7400 0.4941 0.099 Uiso 1 1 calc GR
H41C H 1.5553 0.8281 0.5259 0.099 Uiso 1 1 calc GR

loop_
_atom_site_aniso_label
_atom_site_aniso_U_11
_atom_site_aniso_U_22
_atom_site_aniso_U_33
_atom_site_aniso_U_23
_atom_site_aniso_U_13
_atom_site_aniso_U_12
O2 0.064(2) 0.084(2) 0.097(3) 0.0032(19) -0.0222(18) 0.0006(16)
O29 0.0532(16) 0.0689(19) 0.080(2) 0.0148(16) -0.0003(14) -0.0124(14)
O34 0.071(2) 0.089(2) 0.096(3) 0.027(2) -0.0140(17) -0.0232(19)
O36 0.0607(19) 0.164(4) 0.078(2) -0.047(3) -0.0042(16) -0.008(2)
O37 0.0644(17) 0.0587(16) 0.0617(17) -0.0097(14) -0.0124(14) 0.0027(13)
O39 0.0381(13) 0.0574(15) 0.0705(17) -0.0009(13) 0.0008(11) -0.0055(12)
O40 0.0496(15) 0.0692(18) 0.079(2) -0.0297(16) 0.0074(13) -0.0134(14)
O42 0.0491(17) 0.073(2) 0.084(2) 0.0157(16) -0.0032(14) 0.0003(14)
O43 0.076(2) 0.0675(19) 0.076(2) -0.0008(17) 0.0153(15) 0.0024(16)
N5 0.0521(19) 0.069(2) 0.063(2) -0.0021(17) 0.0024(16) 0.0031(15)
N13 0.0511(19) 0.070(2) 0.072(2) -0.0216(19) -0.0166(16) 0.0059(16)
N16 0.0467(16) 0.0499(18) 0.0520(18) -0.0053(14) 0.0037(13) -0.0073(13)
N24 0.0349(15) 0.0424(16) 0.0567(18) -0.0086(13) 0.0047(12) -0.0029(11)
N27 0.0365(15) 0.0596(19) 0.068(2) 0.0081(16) 0.0056(14) -0.0024(13)
C1 0.128(5) 0.083(4) 0.109(5) 0.012(4) -0.041(4) 0.015(4)
C3 0.050(2) 0.072(3) 0.061(3) -0.003(2) -0.0047(18) 0.001(2)
C4 0.044(2) 0.070(3) 0.083(3) 0.002(2) -0.0017(19) -0.0023(19)
C6 0.052(2) 0.074(3) 0.064(3) -0.010(2) 0.0084(19) -0.007(2)
C7 0.054(2) 0.076(3) 0.053(2) -0.008(2) 0.0007(17) 0.010(2)
C8 0.075(3) 0.075(3) 0.081(3) -0.007(3) 0.007(2) 0.011(3)
C9 0.068(3) 0.085(3) 0.084(3) -0.027(3) 0.009(2) 0.011(3)
C10 0.070(3) 0.094(4) 0.069(3) -0.023(3) 0.020(2) 0.001(3)
C11 0.069(3) 0.079(3) 0.072(3) -0.014(2) 0.016(2) -0.010(2)
C12 0.046(2) 0.069(3) 0.064(3) -0.018(2) -0.0079(18) 0.0040(19)
C14 0.0399(18) 0.062(2) 0.052(2) -0.0090(19) -0.0005(16) -0.0075(16)
C15 0.050(2) 0.058(2) 0.048(2) -0.0020(17) -0.0038(15) -0.0038(17)
C17 0.0389(18) 0.0368(16) 0.057(2) 0.0009(16) 0.0021(15) 0.0053(14)
C18 0.0421(17) 0.0332(16) 0.057(2) -0.0050(15) 0.0074(15) 0.0004(14)
C19 0.050(2) 0.052(2) 0.075(3) -0.016(2) 0.0122(18) 0.0071(17)
C20 0.050(2) 0.076(3) 0.071(3) -0.011(2) 0.0225(19) -0.001(2)
C21 0.050(2) 0.075(3) 0.071(3) 0.003(2) 0.019(2) -0.017(2)
C22 0.049(2) 0.0445(19) 0.058(2) 0.0034(17) 0.0031(16) -0.0062(15)
C23 0.0358(16) 0.0401(17) 0.0516(19) -0.0039(15) 0.0072(13) -0.0029(13)
C25 0.0374(17) 0.0435(18) 0.056(2) -0.0023(17) 0.0007(14) -0.0016(15)
C26 0.0387(18) 0.0480(19) 0.057(2) 0.0002(17) 0.0046(15) 0.0005(14)
C28 0.045(2) 0.057(2) 0.060(2) 0.0009(19) 0.0063(16) -0.0040(17)
C30 0.061(2) 0.065(3) 0.066(3) 0.010(2) 0.017(2) -0.003(2)
C31 0.131(5) 0.100(5) 0.080(4) -0.007(3) 0.030(4) -0.007(4)
C32 0.111(4) 0.085(4) 0.091(4) 0.025(3) 0.030(3) 0.019(3)
C33 0.085(4) 0.120(5) 0.143(6) 0.048(5) 0.021(4) -0.027(4)
C35 0.055(3) 0.148(6) 0.112(5) 0.042(4) 0.024(3) 0.013(3)
C38 0.093(3) 0.081(3) 0.052(2) 0.008(2) 0.005(2) -0.012(3)
C41 0.053(2) 0.055(2) 0.089(3) 0.011(2) 0.012(2) 0.0080(19)

loop_
_atom_type_symbol
_atom_type_description
_atom_type_scat_dispersion_real
_atom_type_scat_dispersion_imag
_atom_type_scat_source
C C 0.0181 0.0091 'International Tables Vol C Tables 4.2.6.8 and 6.1.1.4'
H H 0.0000 0.0000 'International Tables Vol C Tables 4.2.6.8 and 6.1.1.4'
N N 0.0311 0.0180 'International Tables Vol C Tables 4.2.6.8 and 6.1.1.4'
O O 0.0492 0.0322 'International Tables Vol C Tables 4.2.6.8 and 6.1.1.4'

loop_
_geom_angle_atom_site_label_1
_geom_angle_atom_site_label_2
_geom_angle_atom_site_label_3
_geom_angle
C3 O2 C1 116.5(4)
C28 O29 C30 121.0(3)
H43A O43 H43B 109.5
C4 N5 H5 118.7
C6 N5 H5 118.7
C6 N5 C4 122.5(4)
C12 N13 H13 117.6
C14 N13 H13 117.6
C14 N13 C12 124.8(4)
C15 N16 H16 118.8
C17 N16 H16 118.8
C17 N16 C15 122.4(3)
C23 N24 H24 118.4
C25 N24 H24 118.4
C25 N24 C23 123.3(3)
C26 N27 H27 120.1
C28 N27 H27 120.1
C28 N27 C26 119.8(3)
O2 C1 H1A 109.5
O2 C1 H1B 109.5
O2 C1 H1C 109.5
H1A C1 H1B 109.5
H1A C1 H1C 109.5
H1B C1 H1C 109.5
O2 C3 C4 109.7(4)
O34 C3 O2 123.8(4)
O34 C3 C4 126.4(4)
N5 C4 C3 110.7(3)
N5 C4 H4 109.1
N5 C4 C35 109.2(4)
C3 C4 H4 109.1
C3 C4 C35 109.6(4)
C35 C4 H4 109.1
O36 C6 N5 122.1(4)
O36 C6 C7 123.3(4)
N5 C6 C7 114.6(4)
C6 C7 H7 108.1
C6 C7 C8 112.1(4)
C6 C7 C12 110.4(4)
C8 C7 H7 108.1
C8 C7 C12 110.0(4)
C12 C7 H7 108.1
C7 C8 H8A 108.6
C7 C8 H8B 108.6
H8A C8 H8B 107.6
C9 C8 C7 114.5(5)
C9 C8 H8A 108.6
C9 C8 H8B 108.6
C8 C9 H9 117.5
C10 C9 C8 125.0(5)
C10 C9 H9 117.5
C9 C10 H10 118.7
C9 C10 C11 122.6(4)
C11 C10 H10 118.7
C10 C11 H11A 109.3
C10 C11 H11B 109.3
C10 C11 C12 111.6(4)
H11A C11 H11B 108.0
C12 C11 H11A 109.3
C12 C11 H11B 109.3
N13 C12 C7 112.7(4)
N13 C12 C11 110.7(4)
N13 C12 H12 107.0
C7 C12 H12 107.0
C11 C12 C7 112.2(4)
C11 C12 H12 107.0
O37 C14 N13 122.5(4)
O37 C14 C15 121.5(3)
N13 C14 C15 116.0(4)
N16 C15 C14 110.7(3)
N16 C15 H15 109.0
N16 C15 C38 109.7(3)
C14 C15 H15 109.0
C38 C15 C14 109.5(4)
C38 C15 H15 109.0
O39 C17 N16 121.5(3)
O39 C17 C18 122.6(3)
N16 C17 C18 115.8(3)
C17 C18 H18 108.2
C17 C18 C19 112.6(3)
C17 C18 C23 109.9(3)
C19 C18 H18 108.2
C19 C18 C23 109.6(3)
C23 C18 H18 108.2
C18 C19 H19A 108.7
C18 C19 H19B 108.7
H19A C19 H19B 107.6
C20 C19 C18 114.1(3)
C20 C19 H19A 108.7
C20 C19 H19B 108.7
C19 C20 H20 117.9
C21 C20 C19 124.2(4)
C21 C20 H20 117.9
C20 C21 H21 118.2
C20 C21 C22 123.6(4)
C22 C21 H21 118.2
C21 C22 H22A 109.4
C21 C22 H22B 109.4
C21 C22 C23 111.1(3)
H22A C22 H22B 108.0
C23 C22 H22A 109.4
C23 C22 H22B 109.4
N24 C23 C18 110.6(3)
N24 C23 C22 110.4(3)
N24 C23 H23 107.9
C18 C23 H23 107.9
C22 C23 C18 112.1(3)
C22 C23 H23 107.9
O40 C25 N24 123.6(3)
O40 C25 C26 123.0(3)
N24 C25 C26 113.3(3)
N27 C26 C25 111.2(3)
N27 C26 H26 108.6
N27 C26 C41 110.5(3)
C25 C26 H26 108.6
C25 C26 C41 109.4(3)
C41 C26 H26 108.6
O42 C28 O29 125.5(4)
O42 C28 N27 124.8(4)
N27 C28 O29 109.6(3)
O29 C30 C31 107.8(4)
O29 C30 C32 111.7(4)
O29 C30 C33 101.8(4)
C31 C30 C33 110.7(5)
C32 C30 C31 113.4(5)
C32 C30 C33 110.9(5)
C30 C31 H31A 109.5
C30 C31 H31B 109.5
C30 C31 H31C 109.5
H31A C31 H31B 109.5
H31A C31 H31C 109.5
H31B C31 H31C 109.5
C30 C32 H32A 109.5
C30 C32 H32B 109.5
C30 C32 H32C 109.5
H32A C32 H32B 109.5
H32A C32 H32C 109.5
H32B C32 H32C 109.5
C30 C33 H33A 109.5
C30 C33 H33B 109.5
C30 C33 H33C 109.5
H33A C33 H33B 109.5
H33A C33 H33C 109.5
H33B C33 H33C 109.5
C4 C35 H35A 109.5
C4 C35 H35B 109.5
C4 C35 H35C 109.5
H35A C35 H35B 109.5
H35A C35 H35C 109.5
H35B C35 H35C 109.5
C15 C38 H38A 109.5
C15 C38 H38B 109.5
C15 C38 H38C 109.5
H38A C38 H38B 109.5
H38A C38 H38C 109.5
H38B C38 H38C 109.5
C26 C41 H41A 109.5
C26 C41 H41B 109.5
C26 C41 H41C 109.5
H41A C41 H41B 109.5
H41A C41 H41C 109.5
H41B C41 H41C 109.5

loop_
_geom_bond_atom_site_label_1
_geom_bond_atom_site_label_2
_geom_bond_distance
O2 C1 1.448(7)
O2 C3 1.337(5)
O29 C28 1.359(5)
O29 C30 1.465(5)
O34 C3 1.192(5)
O36 C6 1.223(5)
O37 C14 1.234(5)
O39 C17 1.234(4)
O40 C25 1.226(4)
O42 C28 1.213(5)
O43 H43A 0.8500
O43 H43B 0.8502
N5 H5 0.8600
N5 C4 1.444(5)
N5 C6 1.337(6)
N13 H13 0.8600
N13 C12 1.451(6)
N13 C14 1.322(5)
N16 H16 0.8600
N16 C15 1.443(5)
N16 C17 1.340(5)
N24 H24 0.8600
N24 C23 1.459(4)
N24 C25 1.341(4)
N27 H27 0.8600
N27 C26 1.447(5)
N27 C28 1.334(5)
C1 H1A 0.9600
C1 H1B 0.9600
C1 H1C 0.9600
C3 C4 1.499(7)
C4 H4 0.9800
C4 C35 1.543(7)
C6 C7 1.516(6)
C7 H7 0.9800
C7 C8 1.536(6)
C7 C12 1.536(7)
C8 H8A 0.9700
C8 H8B 0.9700
C8 C9 1.493(7)
C9 H9 0.9300
C9 C10 1.283(8)
C10 H10 0.9300
C10 C11 1.498(7)
C11 H11A 0.9700
C11 H11B 0.9700
C11 C12 1.509(7)
C12 H12 0.9800
C14 C15 1.532(6)
C15 H15 0.9800
C15 C38 1.525(6)
C17 C18 1.514(5)
C18 H18 0.9800
C18 C19 1.532(5)
C18 C23 1.546(5)
C19 H19A 0.9700
C19 H19B 0.9700
C19 C20 1.494(7)
C20 H20 0.9300
C20 C21 1.307(7)
C21 H21 0.9300
C21 C22 1.491(6)
C22 H22A 0.9700
C22 H22B 0.9700
C22 C23 1.521(5)
C23 H23 0.9800
C25 C26 1.512(5)
C26 H26 0.9800
C26 C41 1.517(6)
C30 C31 1.488(8)
C30 C32 1.486(8)
C30 C33 1.513(8)
C31 H31A 0.9600
C31 H31B 0.9600
C31 H31C 0.9600
C32 H32A 0.9600
C32 H32B 0.9600
C32 H32C 0.9600
C33 H33A 0.9600
C33 H33B 0.9600
C33 H33C 0.9600
C35 H35A 0.9600
C35 H35B 0.9600
C35 H35C 0.9600
C38 H38A 0.9600
C38 H38B 0.9600
C38 H38C 0.9600
C41 H41A 0.9600
C41 H41B 0.9600
C41 H41C 0.9600

loop_
_geom_torsion_atom_site_label_1
_geom_torsion_atom_site_label_2
_geom_torsion_atom_site_label_3
_geom_torsion_atom_site_label_4
_geom_torsion
O2 C3 C4 N5 168.3(4)
O2 C3 C4 C35 -71.3(5)
O34 C3 C4 N5 -14.5(7)
O34 C3 C4 C35 106.0(6)
O36 C6 C7 C8 -42.0(7)
O36 C6 C7 C12 81.0(6)
O37 C14 C15 N16 -20.6(5)
O37 C14 C15 C38 100.5(4)
O39 C17 C18 C19 -37.0(5)
O39 C17 C18 C23 85.5(4)
O40 C25 C26 N27 -38.2(5)
O40 C25 C26 C41 84.1(5)
N5 C6 C7 C8 139.5(4)
N5 C6 C7 C12 -97.5(5)
N13 C14 C15 N16 162.8(3)
N13 C14 C15 C38 -76.1(4)
N16 C17 C18 C19 144.6(3)
N16 C17 C18 C23 -92.9(4)
N24 C25 C26 N27 145.1(3)
N24 C25 C26 C41 -92.6(4)
C1 O2 C3 O34 -2.7(7)
C1 O2 C3 C4 174.6(5)
C4 N5 C6 O36 -6.8(7)
C4 N5 C6 C7 171.8(4)
C6 N5 C4 C3 -77.3(6)
C6 N5 C4 C35 162.0(5)
C6 C7 C8 C9 89.7(5)
C6 C7 C12 N13 57.1(5)
C6 C7 C12 C11 -68.6(5)
C7 C8 C9 C10 6.3(8)
C8 C7 C12 N13 -178.7(4)
C8 C7 C12 C11 55.6(5)
C8 C9 C10 C11 0.7(9)
C9 C10 C11 C12 21.1(7)
C10 C11 C12 N13 -176.0(4)
C10 C11 C12 C7 -49.2(5)
C12 N13 C14 O37 -8.6(7)
C12 N13 C14 C15 168.0(4)
C12 C7 C8 C9 -33.5(5)
C14 N13 C12 C7 103.7(5)
C14 N13 C12 C11 -129.8(4)
C15 N16 C17 O39 -7.2(5)
C15 N16 C17 C18 171.2(3)
C17 N16 C15 C14 -80.0(4)
C17 N16 C15 C38 159.0(4)
C17 C18 C19 C20 85.2(4)
C17 C18 C23 N24 57.2(4)
C17 C18 C23 C22 -66.5(4)
C18 C19 C20 C21 9.6(7)
C19 C18 C23 N24 -178.6(3)
C19 C18 C23 C22 57.8(4)
C19 C20 C21 C22 0.4(8)
C20 C21 C22 C23 19.0(6)
C21 C22 C23 N24 -171.7(3)
C21 C22 C23 C18 -47.9(4)
C23 N24 C25 O40 6.9(6)
C23 N24 C25 C26 -176.5(3)
C23 C18 C19 C20 -37.5(4)
C25 N24 C23 C18 90.3(4)
C25 N24 C23 C22 -145.0(3)
C26 N27 C28 O29 -179.5(3)
C26 N27 C28 O42 2.2(6)
C28 O29 C30 C31 -56.5(5)
C28 O29 C30 C32 68.7(6)
C28 O29 C30 C33 -173.0(5)
C28 N27 C26 C25 -64.2(5)
C28 N27 C26 C41 174.2(4)
C30 O29 C28 O42 -29.0(6)
C30 O29 C28 N27 152.8(4)
